data_1507471
loop_
_publ_author_name
'Lan, Yunfeng'
'Hammond, Gerald B.'

_publ_section_title
;
 Functionalization of Monofluoroallene and the Synthesis of
 Aryl-Substituted Conjugated Fluorodienes
;
_journal_issue 14
_journal_name_full 'Organic Letters'
_journal_page_first 2437
_journal_paper_doi 10.1021/ol026196k
_journal_volume 4
_journal_year 2002
_chemical_formula_sum 'C20 H32 F N O2 S Si'
_chemical_formula_weight 397.62
_chemical_name_systematic
; 
 ? 
;
_space_group_IT_number 14
_symmetry_space_group_name_Hall '-P 2ybc'
_symmetry_space_group_name_H-M 'P 1 21/c 1'
_atom_sites_solution_hydrogens geom
_atom_sites_solution_primary direct
_atom_sites_solution_secondary difmap
_audit_creation_method SHELXL-97
_cell_angle_alpha 90.00
_cell_angle_beta 101.9035(9)
_cell_angle_gamma 90.00
_cell_formula_units_Z 4
_cell_length_a 8.43000(10)
_cell_length_b 28.3483(4)
_cell_length_c 10.0350(2)
_cell_measurement_temperature 293(2)
_cell_volume 2346.56(6)
_computing_structure_refinement 'SHELXL-97 (Sheldrick, 1997)'
_computing_structure_solution 'SHELXS-97 (Sheldrick, 1990)'
_diffrn_ambient_temperature 293(2)
_diffrn_measured_fraction_theta_full 0.985
_diffrn_measured_fraction_theta_max 0.985
_diffrn_radiation_monochromator graphite
_diffrn_radiation_source 'fine-focus sealed tube'
_diffrn_radiation_type MoK\a
_diffrn_radiation_wavelength 0.71073
_diffrn_reflns_av_R_equivalents 0.0249
_diffrn_reflns_av_sigmaI/netI 0.0377
_diffrn_reflns_limit_h_max 10
_diffrn_reflns_limit_h_min -10
_diffrn_reflns_limit_k_max 36
_diffrn_reflns_limit_k_min -36
_diffrn_reflns_limit_l_max 12
_diffrn_reflns_limit_l_min -12
_diffrn_reflns_number 10077
_diffrn_reflns_theta_full 27.50
_diffrn_reflns_theta_max 27.50
_diffrn_reflns_theta_min 4.14
_exptl_absorpt_coefficient_mu 0.209
_exptl_absorpt_correction_T_max 0.9495
_exptl_absorpt_correction_T_min 0.8340
_exptl_crystal_density_diffrn 1.125
_exptl_crystal_density_method 'not measured'
_exptl_crystal_F_000 856
_exptl_crystal_size_max 0.90
_exptl_crystal_size_mid 0.50
_exptl_crystal_size_min 0.25
_refine_diff_density_max 0.178
_refine_diff_density_min -0.182
_refine_diff_density_rms 0.031
_refine_ls_extinction_method none
_refine_ls_goodness_of_fit_ref 1.036
_refine_ls_hydrogen_treatment mixed
_refine_ls_matrix_type full
_refine_ls_number_parameters 239
_refine_ls_number_reflns 5295
_refine_ls_number_restraints 0
_refine_ls_restrained_S_all 1.036
_refine_ls_R_factor_all 0.0704
_refine_ls_R_factor_gt 0.0454
_refine_ls_shift/su_max 0.001
_refine_ls_shift/su_mean 0.000
_refine_ls_structure_factor_coef Fsqd
_refine_ls_weighting_details 'calc w=1/[\s^2^(Fo^2^)+(0.0589P)^2^+0.3662P] where P=(Fo^2^+2Fc^2^)/3'
_refine_ls_weighting_scheme calc
_refine_ls_wR_factor_gt 0.1152
_refine_ls_wR_factor_ref 0.1273
_reflns_number_gt 3760
_reflns_number_total 5295
_reflns_threshold_expression >2sigma(I)
_cod_data_source_file ol026196k_s2.cif
_cod_data_source_block hmd2
_cod_database_code 1507471

loop_
_symmetry_equiv_pos_as_xyz
'x, y, z'
'-x, y+1/2, -z+1/2'
'-x, -y, -z'
'x, -y-1/2, z-1/2'

loop_
_atom_site_label
_atom_site_type_symbol
_atom_site_fract_x
_atom_site_fract_y
_atom_site_fract_z
_atom_site_U_iso_or_equiv
_atom_site_adp_type
_atom_site_occupancy
_atom_site_symmetry_multiplicity
_atom_site_calc_flag
_atom_site_refinement_flags
S S 0.27822(6) 0.267761(17) 0.84328(4) 0.05626(15) Uani 1 1 d .
Si Si 0.24379(7) 0.077801(19) 0.68439(5) 0.06120(17) Uani 1 1 d .
F F 0.75239(16) 0.15184(7) 0.72519(17) 0.1169(5) Uani 1 1 d .
O1 O 0.26887(18) 0.24959(6) 0.97501(11) 0.0748(4) Uani 1 1 d .
O2 O 0.38736(16) 0.30528(5) 0.83186(14) 0.0724(4) Uani 1 1 d .
N N 0.33106(19) 0.22389(6) 0.75899(15) 0.0554(4) Uani 1 1 d .
H0 H 0.344(2) 0.2336(7) 0.690(2) 0.057(6) Uiso 1 1 d .
C1 C 0.6093(3) 0.15484(9) 0.6340(2) 0.0813(6) Uani 1 1 d .
H1 H 0.6093 0.1624 0.5438 0.098 Uiso 1 1 calc R
C2 C 0.4737(2) 0.14742(7) 0.67044(19) 0.0631(5) Uani 1 1 d .
C3 C 0.3342(2) 0.13939(7) 0.70401(17) 0.0569(4) Uani 1 1 d .
C4 C 0.2440(2) 0.17954(7) 0.75346(19) 0.0609(5) Uani 1 1 d .
H4A H 0.1388 0.1829 0.6931 0.073 Uiso 1 1 calc R
H4B H 0.2262 0.1721 0.8436 0.073 Uiso 1 1 calc R
C5 C 0.0815(2) 0.28551(6) 0.76458(16) 0.0549(4) Uani 1 1 d .
C6 C 0.0610(2) 0.31696(7) 0.65674(19) 0.0656(5) Uani 1 1 d .
H6 H 0.1505 0.3285 0.6261 0.079 Uiso 1 1 calc R
C7 C -0.0925(3) 0.33095(9) 0.5955(2) 0.0775(6) Uani 1 1 d .
H7 H -0.1056 0.3520 0.5231 0.093 Uiso 1 1 calc R
C8 C -0.2280(3) 0.31469(9) 0.6381(2) 0.0790(6) Uani 1 1 d .
C9 C -0.2054(3) 0.28296(10) 0.7447(3) 0.0885(7) Uani 1 1 d .
H9 H -0.2951 0.2712 0.7744 0.106 Uiso 1 1 calc R
C10 C -0.0522(3) 0.26826(8) 0.8081(2) 0.0735(6) Uani 1 1 d .
H10 H -0.0392 0.2469 0.8798 0.088 Uiso 1 1 calc R
C11 C -0.3952(3) 0.33166(14) 0.5714(3) 0.1227(11) Uani 1 1 d .
H11A H -0.4744 0.3166 0.6134 0.184 Uiso 0.50 1 calc PR
H11B H -0.4162 0.3239 0.4762 0.184 Uiso 0.50 1 calc PR
H11C H -0.4013 0.3652 0.5820 0.184 Uiso 0.50 1 calc PR
H11D H -0.3869 0.3539 0.5010 0.184 Uiso 0.50 1 calc PR
H11E H -0.4450 0.3466 0.6382 0.184 Uiso 0.50 1 calc PR
H11F H -0.4600 0.3053 0.5324 0.184 Uiso 0.50 1 calc PR
C12 C 0.1149(3) 0.07230(8) 0.8160(2) 0.0710(5) Uani 1 1 d .
H12 H 0.0438 0.1000 0.8032 0.085 Uiso 1 1 calc R
C13 C 0.2088(3) 0.07484(10) 0.9639(2) 0.0936(7) Uani 1 1 d .
H13A H 0.2777 0.1021 0.9755 0.140 Uiso 1 1 calc R
H13B H 0.2738 0.0470 0.9852 0.140 Uiso 1 1 calc R
H13C H 0.1337 0.0770 1.0237 0.140 Uiso 1 1 calc R
C14 C 0.0019(4) 0.02963(11) 0.7948(3) 0.1183(10) Uani 1 1 d .
H14A H -0.0576 0.0291 0.7023 0.177 Uiso 1 1 calc R
H14B H -0.0725 0.0317 0.8553 0.177 Uiso 1 1 calc R
H14C H 0.0647 0.0013 0.8136 0.177 Uiso 1 1 calc R
C15 C 0.1125(3) 0.07324(8) 0.5080(2) 0.0786(6) Uani 1 1 d .
H15 H 0.0618 0.0420 0.5008 0.094 Uiso 1 1 calc R
C16 C -0.0243(4) 0.10941(10) 0.4823(3) 0.1087(9) Uani 1 1 d .
H16A H -0.0869 0.1067 0.5517 0.163 Uiso 1 1 calc R
H16B H -0.0928 0.1037 0.3948 0.163 Uiso 1 1 calc R
H16C H 0.0207 0.1406 0.4841 0.163 Uiso 1 1 calc R
C17 C 0.2129(4) 0.07629(11) 0.3962(3) 0.1127(10) Uani 1 1 d .
H17A H 0.2975 0.0531 0.4130 0.169 Uiso 1 1 calc R
H17B H 0.2599 0.1072 0.3970 0.169 Uiso 1 1 calc R
H17C H 0.1438 0.0706 0.3090 0.169 Uiso 1 1 calc R
C18 C 0.4134(3) 0.03401(8) 0.7000(3) 0.0928(7) Uani 1 1 d .
H18 H 0.4673 0.0412 0.6248 0.111 Uiso 1 1 calc R
C19 C 0.5435(4) 0.03734(13) 0.8265(4) 0.1386(13) Uani 1 1 d .
H19A H 0.5795 0.0694 0.8399 0.208 Uiso 1 1 calc R
H19B H 0.6332 0.0176 0.8170 0.208 Uiso 1 1 calc R
H19C H 0.5013 0.0271 0.9034 0.208 Uiso 1 1 calc R
C20 C 0.3516(4) -0.01689(10) 0.6748(6) 0.1676(18) Uani 1 1 d .
H20A H 0.2695 -0.0181 0.5928 0.251 Uiso 1 1 calc R
H20B H 0.3066 -0.0273 0.7502 0.251 Uiso 1 1 calc R
H20C H 0.4400 -0.0371 0.6656 0.251 Uiso 1 1 calc R

loop_
_atom_site_aniso_label
_atom_site_aniso_U_11
_atom_site_aniso_U_22
_atom_site_aniso_U_33
_atom_site_aniso_U_23
_atom_site_aniso_U_13
_atom_site_aniso_U_12
S 0.0637(3) 0.0648(3) 0.0391(2) -0.00698(18) 0.00803(17) 0.0012(2)
Si 0.0678(3) 0.0543(3) 0.0650(3) 0.0043(2) 0.0219(2) 0.0078(2)
F 0.0635(8) 0.1540(15) 0.1312(12) 0.0077(11) 0.0150(8) 0.0121(9)
O1 0.0908(10) 0.0987(10) 0.0343(6) -0.0027(6) 0.0118(6) 0.0081(8)
O2 0.0667(8) 0.0733(9) 0.0746(8) -0.0150(7) 0.0090(7) -0.0113(7)
N 0.0684(9) 0.0607(9) 0.0387(7) -0.0003(6) 0.0150(6) 0.0028(7)
C1 0.0672(13) 0.0958(17) 0.0833(14) 0.0056(12) 0.0216(11) 0.0121(12)
C2 0.0657(12) 0.0633(12) 0.0617(10) 0.0018(9) 0.0159(9) 0.0102(9)
C3 0.0604(10) 0.0595(11) 0.0512(9) 0.0039(8) 0.0125(8) 0.0076(8)
C4 0.0644(11) 0.0589(11) 0.0624(10) -0.0011(8) 0.0199(8) 0.0051(9)
C5 0.0618(10) 0.0574(10) 0.0465(9) -0.0070(7) 0.0133(7) -0.0022(8)
C6 0.0645(11) 0.0767(13) 0.0572(10) 0.0071(9) 0.0162(8) -0.0007(10)
C7 0.0772(13) 0.0899(15) 0.0619(11) 0.0136(11) 0.0062(10) 0.0072(12)
C8 0.0621(12) 0.0948(16) 0.0752(13) 0.0007(12) 0.0026(10) -0.0045(11)
C9 0.0611(13) 0.1032(18) 0.1005(17) 0.0133(14) 0.0149(12) -0.0141(12)
C10 0.0719(13) 0.0749(14) 0.0745(13) 0.0134(10) 0.0167(10) -0.0060(10)
C11 0.0674(15) 0.173(3) 0.117(2) 0.019(2) -0.0078(14) 0.0055(17)
C12 0.0709(12) 0.0728(13) 0.0733(12) 0.0087(10) 0.0245(10) 0.0048(10)
C13 0.1115(19) 0.1036(19) 0.0697(14) 0.0133(12) 0.0279(13) 0.0110(15)
C14 0.120(2) 0.127(2) 0.122(2) -0.0023(18) 0.0561(18) -0.0405(19)
C15 0.1026(17) 0.0653(13) 0.0690(12) -0.0051(10) 0.0205(11) -0.0104(12)
C16 0.123(2) 0.106(2) 0.0826(16) 0.0069(14) -0.0115(14) 0.0178(17)
C17 0.166(3) 0.109(2) 0.0719(15) -0.0136(14) 0.0450(17) -0.0230(19)
C18 0.0894(16) 0.0702(15) 0.128(2) 0.0160(14) 0.0428(15) 0.0230(12)
C19 0.108(2) 0.142(3) 0.168(3) 0.061(2) 0.034(2) 0.058(2)
C20 0.135(3) 0.0623(17) 0.322(6) 0.000(3) 0.084(3) 0.0238(18)

loop_
_atom_type_symbol
_atom_type_description
_atom_type_scat_dispersion_real
_atom_type_scat_dispersion_imag
_atom_type_scat_source
C C 0.0033 0.0016 'International Tables Vol C Tables 4.2.6.8 and 6.1.1.4'
H H 0.0000 0.0000 'International Tables Vol C Tables 4.2.6.8 and 6.1.1.4'
N N 0.0061 0.0033 'International Tables Vol C Tables 4.2.6.8 and 6.1.1.4'
O O 0.0106 0.0060 'International Tables Vol C Tables 4.2.6.8 and 6.1.1.4'
F F 0.0171 0.0103 'International Tables Vol C Tables 4.2.6.8 and 6.1.1.4'
Si Si 0.0817 0.0704 'International Tables Vol C Tables 4.2.6.8 and 6.1.1.4'
S S 0.1246 0.1234 'International Tables Vol C Tables 4.2.6.8 and 6.1.1.4'

loop_
_geom_angle_atom_site_label_1
_geom_angle_atom_site_label_2
_geom_angle_atom_site_label_3
_geom_angle
O2 S O1 120.02(9)
O2 S N 106.23(8)
O1 S N 106.20(9)
O2 S C5 108.35(9)
O1 S C5 106.90(8)
N S C5 108.75(8)
C18 Si C12 115.28(11)
C18 Si C15 108.82(12)
C12 Si C15 109.89(10)
C18 Si C3 108.48(10)
C12 Si C3 106.33(9)
C15 Si C3 107.78(9)
C4 N S 119.65(12)
C2 C1 F 121.0(2)
C1 C2 C3 178.4(2)
C2 C3 C4 119.63(17)
C2 C3 Si 119.75(14)
C4 C3 Si 120.58(13)
N C4 C3 112.40(15)
C10 C5 C6 119.81(18)
C10 C5 S 120.86(15)
C6 C5 S 119.32(14)
C7 C6 C5 119.34(19)
C6 C7 C8 122.0(2)
C7 C8 C9 117.8(2)
C7 C8 C11 120.9(2)
C9 C8 C11 121.3(2)
C8 C9 C10 121.4(2)
C5 C10 C9 119.6(2)
C14 C12 C13 110.8(2)
C14 C12 Si 113.72(17)
C13 C12 Si 114.71(16)
C16 C15 C17 110.4(2)
C16 C15 Si 112.92(16)
C17 C15 Si 112.00(18)
C19 C18 C20 111.2(3)
C19 C18 Si 116.2(2)
C20 C18 Si 112.40(19)

loop_
_geom_bond_atom_site_label_1
_geom_bond_atom_site_label_2
_geom_bond_distance
S O2 1.4263(14)
S O1 1.4359(12)
S N 1.6174(15)
S C5 1.7567(18)
Si C18 1.875(2)
Si C12 1.881(2)
Si C15 1.888(2)
Si C3 1.899(2)
F C1 1.358(2)
N C4 1.451(2)
C1 C2 1.287(3)
C2 C3 1.308(3)
C3 C4 1.508(2)
C5 C10 1.380(3)
C5 C6 1.385(3)
C6 C7 1.372(3)
C7 C8 1.379(3)
C8 C9 1.380(3)
C8 C11 1.509(3)
C9 C10 1.381(3)
C12 C14 1.527(3)
C12 C13 1.533(3)
C15 C16 1.525(3)
C15 C17 1.541(3)
C18 C19 1.500(4)
C18 C20 1.537(4)

loop_
_geom_torsion_atom_site_label_1
_geom_torsion_atom_site_label_2
_geom_torsion_atom_site_label_3
_geom_torsion_atom_site_label_4
_geom_torsion
O2 S N C4 178.80(13)
O1 S N C4 49.96(16)
C5 S N C4 -64.77(15)
F C1 C2 C3 -148(8)
C1 C2 C3 C4 -123(8)
C1 C2 C3 Si 55(8)
C18 Si C3 C2 27.44(18)
C12 Si C3 C2 151.98(15)
C15 Si C3 C2 -90.23(17)
C18 Si C3 C4 -154.66(15)
C12 Si C3 C4 -30.12(16)
C15 Si C3 C4 87.67(15)
S N C4 C3 -164.84(12)
C2 C3 C4 N -0.9(2)
Si C3 C4 N -178.80(12)
O2 S C5 C10 -150.75(16)
O1 S C5 C10 -20.09(19)
N S C5 C10 94.19(17)
O2 S C5 C6 29.76(17)
O1 S C5 C6 160.43(15)
N S C5 C6 -85.30(17)
C10 C5 C6 C7 0.7(3)
S C5 C6 C7 -179.80(16)
C5 C6 C7 C8 0.1(3)
C6 C7 C8 C9 -0.8(4)
C6 C7 C8 C11 178.4(3)
C7 C8 C9 C10 0.8(4)
C11 C8 C9 C10 -178.4(3)
C6 C5 C10 C9 -0.8(3)
S C5 C10 C9 179.77(18)
C8 C9 C10 C5 0.0(4)
C18 Si C12 C14 -73.1(2)
C15 Si C12 C14 50.3(2)
C3 Si C12 C14 166.71(18)
C18 Si C12 C13 55.9(2)
C15 Si C12 C13 179.25(17)
C3 Si C12 C13 -64.37(18)
C18 Si C15 C16 -176.87(19)
C12 Si C15 C16 56.0(2)
C3 Si C15 C16 -59.4(2)
C18 Si C15 C17 -51.5(2)
C12 Si C15 C17 -178.57(17)
C3 Si C15 C17 65.97(19)
C12 Si C18 C19 -64.5(2)
C15 Si C18 C19 171.6(2)
C3 Si C18 C19 54.6(2)
C12 Si C18 C20 65.3(3)
C15 Si C18 C20 -58.7(3)
C3 Si C18 C20 -175.7(3)
